data_4112648
loop_
_publ_author_name
'John F. Berry'
'F. Albert Cotton'
'Tongbu Lu'
'Carlos A. Murillo'
'Brian K. Roberts'
'Xiaoping Wang'

_publ_contact_author_address
;  Laboratory for Molecular Structure and Bonding
   Dept. of Chemistry
   Texas A&M University, PO Box  30012
   College Station, TX 77842-3012, USA
;
_publ_contact_author_email cotton@tamu.edu
_publ_contact_author_fax '(979) 845 9351'
_publ_contact_author_name 'F. A. Cotton'
_publ_contact_author_phone '(979) 845 4432'
_publ_section_title
;
 Molecular and Electronic Structures by Design: Tuning Symmetrical and
 Unsymmetrical Linear Trichromium Chains
;
_journal_name_full 'Journal of the American Chemical Society'
_journal_page_first 7082
_journal_page_last 7096
_journal_paper_doi 10.1021/ja049055h
_journal_volume 126
_journal_year 2004
_chemical_formula_moiety 'Cr3(C10H8N3)4(NCS)2, 2(C6H6)'
_chemical_formula_sum 'C54 H44 Cr3 N14 S2'
_chemical_formula_weight 1109.15
_chemical_name_common Cr3(dpa)4(NCS)2.2Benzene
_chemical_name_systematic
; 
 ? 
;
_space_group_IT_number 15
_symmetry_cell_setting monoclinic
_symmetry_space_group_name_Hall '-C 2yc'
_symmetry_space_group_name_H-M 'C 1 2/c 1'
_atom_sites_solution_hydrogens geom
_atom_sites_solution_primary direct
_atom_sites_solution_secondary difmap
_audit_creation_method SHELXL-97
_cell_angle_alpha 90.00
_cell_angle_beta 108.149(6)
_cell_angle_gamma 90.00
_cell_formula_units_Z 4
_cell_length_a 16.956(6)
_cell_length_b 18.688(6)
_cell_length_c 16.949(6)
_cell_measurement_reflns_used 7577
_cell_measurement_temperature 293(2)
_cell_measurement_theta_max 27.5
_cell_measurement_theta_min 2.5
_cell_volume 5103(3)
_computing_cell_refinement SAINT
_computing_data_collection SMART
_computing_data_reduction SAINT
_computing_structure_refinement 'SHELXL-97 (Sheldrick, 1997)'
_computing_structure_solution 'SHELXS-97 (Sheldrick, 1990)'
_diffrn_ambient_temperature 213(2)
_diffrn_measured_fraction_theta_full 0.985
_diffrn_measured_fraction_theta_max 0.985
_diffrn_measurement_device_type 'Bruker SMART 1000'
_diffrn_measurement_method \w-scan
_diffrn_radiation_monochromator graphite
_diffrn_radiation_source 'normal-focus sealed tube'
_diffrn_radiation_type MoK\a
_diffrn_radiation_wavelength 0.71073
_diffrn_reflns_av_R_equivalents 0.0338
_diffrn_reflns_av_sigmaI/netI 0.0357
_diffrn_reflns_limit_h_max 21
_diffrn_reflns_limit_h_min -21
_diffrn_reflns_limit_k_max 23
_diffrn_reflns_limit_k_min -24
_diffrn_reflns_limit_l_max 20
_diffrn_reflns_limit_l_min -22
_diffrn_reflns_number 17808
_diffrn_reflns_theta_full 27.53
_diffrn_reflns_theta_max 27.53
_diffrn_reflns_theta_min 1.84
_diffrn_standards_number 0
_exptl_absorpt_coefficient_mu 0.762
_exptl_absorpt_correction_T_max 0.9277
_exptl_absorpt_correction_T_min 0.6174
_exptl_absorpt_correction_type multi-scan
_exptl_crystal_colour 'green black'
_exptl_crystal_density_diffrn 1.444
_exptl_crystal_description needle
_exptl_crystal_F_000 2280
_exptl_crystal_size_max 0.70
_exptl_crystal_size_mid 0.20
_exptl_crystal_size_min 0.10
_refine_diff_density_max 0.572
_refine_diff_density_min -0.418
_refine_diff_density_rms 0.059
_refine_ls_extinction_method none
_refine_ls_goodness_of_fit_ref 1.074
_refine_ls_hydrogen_treatment mixed
_refine_ls_matrix_type full
_refine_ls_number_parameters 330
_refine_ls_number_reflns 5802
_refine_ls_number_restraints 6
_refine_ls_restrained_S_all 1.075
_refine_ls_R_factor_all 0.0539
_refine_ls_R_factor_gt 0.0377
_refine_ls_shift/su_max 0.011
_refine_ls_shift/su_mean 0.001
_refine_ls_structure_factor_coef Fsqd
_refine_ls_weighting_details 'calc w=1/[\s^2^(Fo^2^)+(0.0463P)^2^+5.4985P] where P=(Fo^2^+2Fc^2^)/3'
_refine_ls_weighting_scheme calc
_refine_ls_wR_factor_gt 0.0977
_refine_ls_wR_factor_ref 0.1084
_reflns_number_gt 4488
_reflns_number_total 5802
_reflns_threshold_expression >2sigma(I)
_cod_data_source_file ja049055hsi20040409_043050_14.cif
_cod_data_source_block 10twobenzene
_cod_original_cell_volume 5104(3)
_cod_database_code 4112648

loop_
_symmetry_equiv_pos_as_xyz
'x, y, z'
'-x, y, -z+1/2'
'x+1/2, y+1/2, z'
'-x+1/2, y+1/2, -z+1/2'
'-x, -y, -z'
'x, -y, z-1/2'
'-x+1/2, -y+1/2, -z'
'x+1/2, -y+1/2, z-1/2'

loop_
_atom_site_label
_atom_site_type_symbol
_atom_site_fract_x
_atom_site_fract_y
_atom_site_fract_z
_atom_site_U_iso_or_equiv
_atom_site_adp_type
_atom_site_occupancy
_atom_site_symmetry_multiplicity
_atom_site_calc_flag
_atom_site_refinement_flags
Cr1 Cr -0.090658(19) 0.184190(17) 0.33097(2) 0.02552(10) Uani 1 1 d .
N1 N -0.17666(10) 0.13182(9) 0.23069(11) 0.0267(4) Uani 1 1 d .
N1L N -0.17129(12) 0.18250(11) 0.41077(13) 0.0393(5) Uani 1 1 d .
N2 N -0.07051(10) 0.10738(9) 0.17640(10) 0.0250(3) Uani 1 1 d .
N3 N 0.04197(10) 0.08036(9) 0.13228(10) 0.0268(4) Uani 1 1 d .
N5 N -0.07133(10) 0.26099(9) 0.17618(10) 0.0248(3) Uani 1 1 d .
N6 N -0.00906(10) 0.23278(9) 0.07679(10) 0.0260(4) Uani 1 1 d .
N9 N -0.13443(10) 0.28365(9) 0.27600(11) 0.0275(4) Uani 1 1 d .
C1L C -0.20618(14) 0.15748(13) 0.45167(15) 0.0370(5) Uani 1 1 d .
C1A C 0.0207(2) 0.5098(3) 0.4295(3) 0.0849(13) Uani 1 1 d .
H1AA H 0.0351 0.5164 0.3814 0.102 Uiso 1 1 calc R
C1 C 0.0663(2) -0.23615(19) 0.3034(2) 0.110(2) Uani 1 1 d D
H1A H 0.1109 -0.2112 0.3386 0.132 Uiso 1 1 calc R
C2A C -0.02962(19) 0.4357(2) 0.5151(4) 0.0875(15) Uani 1 1 d .
H2AA H -0.0497 0.3917 0.5259 0.105 Uiso 1 1 calc R
C3A C -0.0096(2) 0.4452(2) 0.4448(3) 0.0823(12) Uani 1 1 d .
H3AA H -0.0163 0.4079 0.4069 0.099 Uiso 1 1 calc R
C5 C 0.0000 -0.3469(3) 0.2500 0.0853(17) Uani 1 2 d SD
H5A H 0.0000 -0.3967 0.2500 0.102 Uiso 1 2 calc SR
C6 C 0.06608(19) -0.31035(19) 0.3043(2) 0.0928(14) Uani 1 1 d D
H6A H 0.1097 -0.3354 0.3409 0.111 Uiso 1 1 calc R
C11 C -0.15273(12) 0.10003(10) 0.16984(13) 0.0264(4) Uani 1 1 d .
C12 C -0.21263(14) 0.06505(12) 0.10364(15) 0.0350(5) Uani 1 1 d .
H12A H -0.1974 0.0464 0.0596 0.042 Uiso 1 1 calc R
C13 C -0.29303(14) 0.05873(13) 0.10439(16) 0.0418(6) Uani 1 1 d .
H13A H -0.3319 0.0342 0.0621 0.050 Uiso 1 1 calc R
C14 C -0.31594(14) 0.08921(14) 0.16867(16) 0.0414(6) Uani 1 1 d .
H14A H -0.3698 0.0846 0.1710 0.050 Uiso 1 1 calc R
C15 C -0.25697(13) 0.12626(12) 0.22865(15) 0.0340(5) Uani 1 1 d .
H15A H -0.2729 0.1488 0.2702 0.041 Uiso 1 1 calc R
C31 C -0.02961(12) 0.05724(11) 0.14424(12) 0.0263(4) Uani 1 1 d .
C32 C -0.05279(14) -0.01527(12) 0.13112(14) 0.0348(5) Uani 1 1 d .
H32A H -0.1011 -0.0313 0.1403 0.042 Uiso 1 1 calc R
C33 C -0.00398(16) -0.06223(12) 0.10482(16) 0.0411(6) Uani 1 1 d .
H33A H -0.0196 -0.1100 0.0954 0.049 Uiso 1 1 calc R
C34 C 0.06865(16) -0.03837(12) 0.09229(16) 0.0395(5) Uani 1 1 d .
H34A H 0.1023 -0.0694 0.0742 0.047 Uiso 1 1 calc R
C35 C 0.08932(14) 0.03232(12) 0.10742(14) 0.0334(5) Uani 1 1 d .
H35A H 0.1386 0.0483 0.1002 0.040 Uiso 1 1 calc R
C61 C -0.07690(12) 0.25925(10) 0.09364(13) 0.0258(4) Uani 1 1 d .
C62 C -0.14860(14) 0.27712(12) 0.02822(14) 0.0340(5) Uani 1 1 d .
H62A H -0.1949 0.2950 0.0400 0.041 Uiso 1 1 calc R
C63 C -0.15076(15) 0.26844(13) -0.05244(15) 0.0389(5) Uani 1 1 d .
H63A H -0.1991 0.2779 -0.0956 0.047 Uiso 1 1 calc R
C64 C -0.07979(16) 0.24532(13) -0.06923(14) 0.0406(6) Uani 1 1 d .
H64A H -0.0787 0.2414 -0.1236 0.049 Uiso 1 1 calc R
C65 C -0.01155(14) 0.22841(12) -0.00362(14) 0.0332(5) Uani 1 1 d .
H65A H 0.0359 0.2130 -0.0150 0.040 Uiso 1 1 calc R
C91 C -0.11920(12) 0.30616(11) 0.20598(13) 0.0268(4) Uani 1 1 d .
C92 C -0.14800(14) 0.37395(12) 0.17185(16) 0.0368(5) Uani 1 1 d .
H92A H -0.1357 0.3902 0.1252 0.044 Uiso 1 1 calc R
C93 C -0.19396(17) 0.41558(14) 0.20766(17) 0.0462(6) Uani 1 1 d .
H93A H -0.2132 0.4601 0.1852 0.055 Uiso 1 1 calc R
C94 C -0.21167(17) 0.39113(14) 0.27749(18) 0.0469(6) Uani 1 1 d .
H94A H -0.2443 0.4180 0.3016 0.056 Uiso 1 1 calc R
C95 C -0.17977(14) 0.32622(12) 0.31007(16) 0.0369(5) Uani 1 1 d .
H95A H -0.1898 0.3106 0.3581 0.044 Uiso 1 1 calc R
S1L S -0.25542(6) 0.11934(5) 0.50862(6) 0.0737(3) Uani 1 1 d .
C2 C 0.0000 -0.1991(3) 0.2500 0.119(3) Uani 1 2 d SD
H2A H 0.0000 -0.1493 0.2500 0.143 Uiso 1 2 calc SR
Cr2 Cr -0.00481(8) 0.18490(2) 0.25422(8) 0.02119(15) Uiso 0.50 1 d P

loop_
_atom_site_aniso_label
_atom_site_aniso_U_11
_atom_site_aniso_U_22
_atom_site_aniso_U_33
_atom_site_aniso_U_23
_atom_site_aniso_U_13
_atom_site_aniso_U_12
Cr1 0.02425(17) 0.02547(18) 0.02636(19) -0.00003(13) 0.00718(14) -0.00152(12)
N1 0.0224(8) 0.0282(9) 0.0295(9) 0.0009(7) 0.0082(7) -0.0016(7)
N1L 0.0365(10) 0.0435(12) 0.0433(12) -0.0018(9) 0.0202(10) -0.0023(9)
N2 0.0246(8) 0.0257(8) 0.0246(9) -0.0030(7) 0.0075(7) -0.0017(6)
N3 0.0287(9) 0.0267(9) 0.0255(9) -0.0012(7) 0.0092(7) 0.0024(7)
N5 0.0242(8) 0.0265(8) 0.0243(9) 0.0022(7) 0.0085(7) 0.0022(7)
N6 0.0298(9) 0.0251(8) 0.0245(9) 0.0009(7) 0.0104(7) 0.0012(7)
N9 0.0247(8) 0.0286(9) 0.0307(9) -0.0011(7) 0.0111(7) 0.0006(7)
C1L 0.0306(11) 0.0452(13) 0.0373(13) 0.0007(10) 0.0137(10) 0.0049(10)
C1A 0.0464(18) 0.104(3) 0.103(3) 0.048(3) 0.0209(19) 0.029(2)
C1 0.126(4) 0.167(5) 0.060(3) -0.038(3) 0.061(3) -0.080(4)
C2A 0.0344(15) 0.057(2) 0.167(5) 0.043(3) 0.025(2) 0.0086(14)
C3A 0.0363(16) 0.074(2) 0.120(4) -0.005(2) -0.0001(19) 0.0122(16)
C5 0.129(5) 0.070(3) 0.082(4) 0.000 0.069(4) 0.000
C6 0.068(2) 0.161(5) 0.061(2) 0.011(3) 0.036(2) 0.030(3)
C11 0.0265(10) 0.0227(9) 0.0283(11) 0.0016(8) 0.0059(8) -0.0012(8)
C12 0.0323(11) 0.0357(12) 0.0336(12) -0.0058(9) 0.0052(9) -0.0024(9)
C13 0.0290(11) 0.0398(13) 0.0482(15) -0.0075(11) 0.0000(10) -0.0076(10)
C14 0.0252(11) 0.0464(14) 0.0512(15) 0.0011(11) 0.0101(10) -0.0057(10)
C15 0.0255(10) 0.0396(12) 0.0378(13) 0.0022(10) 0.0112(9) -0.0011(9)
C31 0.0285(10) 0.0279(10) 0.0211(10) -0.0010(8) 0.0057(8) 0.0016(8)
C32 0.0383(12) 0.0286(11) 0.0392(13) -0.0021(9) 0.0146(10) -0.0028(9)
C33 0.0534(15) 0.0254(11) 0.0460(14) -0.0050(10) 0.0179(12) -0.0006(10)
C34 0.0486(14) 0.0324(12) 0.0419(13) -0.0033(10) 0.0204(11) 0.0101(10)
C35 0.0351(11) 0.0354(12) 0.0332(12) -0.0017(9) 0.0156(10) 0.0047(9)
C61 0.0282(10) 0.0236(9) 0.0257(10) 0.0023(8) 0.0087(8) 0.0000(8)
C62 0.0288(10) 0.0411(13) 0.0308(12) 0.0035(9) 0.0072(9) 0.0039(9)
C63 0.0376(12) 0.0455(13) 0.0282(12) 0.0077(10) 0.0024(10) 0.0027(10)
C64 0.0532(14) 0.0454(14) 0.0240(11) 0.0031(10) 0.0133(11) 0.0055(11)
C65 0.0398(12) 0.0346(11) 0.0282(11) 0.0002(9) 0.0150(10) 0.0041(9)
C91 0.0226(9) 0.0281(10) 0.0294(11) -0.0010(8) 0.0077(8) -0.0002(8)
C92 0.0399(12) 0.0319(12) 0.0415(13) 0.0064(10) 0.0169(11) 0.0066(9)
C93 0.0527(15) 0.0347(13) 0.0545(16) 0.0062(11) 0.0213(13) 0.0157(11)
C94 0.0511(15) 0.0414(14) 0.0573(17) -0.0013(12) 0.0299(13) 0.0158(11)
C95 0.0381(12) 0.0386(12) 0.0407(13) -0.0030(10) 0.0218(11) 0.0044(10)
S1L 0.0671(5) 0.0893(6) 0.0852(6) 0.0376(5) 0.0537(5) 0.0144(4)
C2 0.255(11) 0.070(4) 0.077(4) 0.000 0.116(6) 0.000

loop_
_atom_type_symbol
_atom_type_description
_atom_type_scat_dispersion_real
_atom_type_scat_dispersion_imag
_atom_type_scat_source
C C 0.0033 0.0016 'International Tables Vol C Tables 4.2.6.8 and 6.1.1.4'
H H 0.0000 0.0000 'International Tables Vol C Tables 4.2.6.8 and 6.1.1.4'
N N 0.0061 0.0033 'International Tables Vol C Tables 4.2.6.8 and 6.1.1.4'
S S 0.1246 0.1234 'International Tables Vol C Tables 4.2.6.8 and 6.1.1.4'
Cr Cr 0.3209 0.6236 'International Tables Vol C Tables 4.2.6.8 and 6.1.1.4'

loop_
_geom_angle_atom_site_label_1
_geom_angle_atom_site_label_2
_geom_angle_atom_site_label_3
_geom_angle
_geom_angle_site_symmetry_1
_geom_angle_site_symmetry_3
N1 Cr1 N9 89.61(7) . .
N1 Cr1 N6 171.53(6) . 2
N9 Cr1 N6 92.20(7) . 2
N1 Cr1 N3 85.43(7) . 2
N9 Cr1 N3 170.43(7) . 2
N6 Cr1 N3 91.56(7) 2 2
N1 Cr1 N1L 94.74(8) . .
N9 Cr1 N1L 94.80(7) . .
N6 Cr1 N1L 93.35(7) 2 .
N3 Cr1 N1L 93.77(7) 2 .
N1 Cr1 Cr2 86.89(6) . .
N9 Cr1 Cr2 86.62(5) . .
N6 Cr1 Cr2 84.96(6) 2 .
N3 Cr1 Cr2 84.95(5) 2 .
N1L Cr1 Cr2 177.84(7) . .
N1 Cr1 Cr2 86.91(6) . 2
N9 Cr1 Cr2 86.66(5) . 2
N6 Cr1 Cr2 84.93(6) 2 2
N3 Cr1 Cr2 84.90(5) 2 2
N1L Cr1 Cr2 177.79(7) . 2
C15 N1 C11 118.87(18) . .
C15 N1 Cr1 119.62(15) . .
C11 N1 Cr1 121.42(13) . .
C1L N1L Cr1 156.4(2) . .
C11 N2 C31 121.69(17) . .
C11 N2 Cr2 117.41(13) . .
C31 N2 Cr2 119.91(13) . .
C11 N2 Cr2 123.74(13) . 2
C31 N2 Cr2 114.14(13) . 2
C35 N3 C31 118.53(18) . .
C35 N3 Cr1 118.82(14) . 2
C31 N3 Cr1 121.94(13) . 2
C91 N5 C61 121.94(17) . .
C91 N5 Cr2 117.64(14) . .
C61 N5 Cr2 119.72(13) . .
C91 N5 Cr2 123.95(14) . 2
C61 N5 Cr2 113.86(13) . 2
C65 N6 C61 118.04(18) . .
C65 N6 Cr1 119.02(14) . 2
C61 N6 Cr1 122.24(13) . 2
C95 N9 C91 118.59(19) . .
C95 N9 Cr1 119.87(15) . .
C91 N9 Cr1 121.53(13) . .
N1L C1L S1L 178.1(2) . .
C2A C1A C3A 119.8(4) 5_566 .
C6 C1 C2 120.1(4) . .
C3A C2A C1A 120.4(4) . 5_566
C2A C3A C1A 119.7(4) . .
C6 C5 C6 121.0(5) . 2
C1 C6 C5 119.3(4) . .
N1 C11 N2 115.58(18) . .
N1 C11 C12 119.57(19) . .
N2 C11 C12 124.79(19) . .
C13 C12 C11 120.1(2) . .
C12 C13 C14 119.6(2) . .
C15 C14 C13 118.1(2) . .
N1 C15 C14 123.6(2) . .
N3 C31 N2 115.20(17) . .
N3 C31 C32 119.95(18) . .
N2 C31 C32 124.57(19) . .
C33 C32 C31 120.0(2) . .
C32 C33 C34 119.9(2) . .
C35 C34 C33 118.0(2) . .
N3 C35 C34 123.7(2) . .
N6 C61 N5 115.34(17) . .
N6 C61 C62 119.99(19) . .
N5 C61 C62 124.46(19) . .
C63 C62 C61 120.5(2) . .
C62 C63 C64 119.2(2) . .
C65 C64 C63 118.2(2) . .
N6 C65 C64 123.9(2) . .
N9 C91 N5 115.25(18) . .
N9 C91 C92 119.96(19) . .
N5 C91 C92 124.67(19) . .
C93 C92 C91 119.9(2) . .
C92 C93 C94 119.7(2) . .
C95 C94 C93 118.2(2) . .
N9 C95 C94 123.6(2) . .
C1 C2 C1 120.2(6) 2 .
Cr2 Cr2 N5 87.5(5) 2 .
Cr2 Cr2 N5 85.5(5) 2 2
N5 Cr2 N5 90.67(10) . 2
Cr2 Cr2 N2 87.2(5) 2 .
N5 Cr2 N2 89.74(9) . .
N5 Cr2 N2 172.73(9) 2 .
Cr2 Cr2 N2 85.8(4) 2 2
N5 Cr2 N2 173.22(9) . 2
N5 Cr2 N2 89.53(9) 2 2
N2 Cr2 N2 89.21(10) . 2
Cr2 Cr2 Cr1 179.5(6) 2 .
N5 Cr2 Cr1 93.04(6) . .
N5 Cr2 Cr1 94.44(7) 2 .
N2 Cr2 Cr1 92.79(6) . .
N2 Cr2 Cr1 93.70(7) 2 .
N5 Cr2 Cr1 87.44(6) . 2
N5 Cr2 Cr1 85.98(6) 2 2
N2 Cr2 Cr1 86.78(6) . 2
N2 Cr2 Cr1 85.82(6) 2 2
Cr1 Cr2 Cr1 179.35(3) . 2

loop_
_geom_bond_atom_site_label_1
_geom_bond_atom_site_label_2
_geom_bond_distance
_geom_bond_site_symmetry_2
Cr1 N1 2.1045(18) .
Cr1 N9 2.1079(18) .
Cr1 N6 2.1169(18) 2
Cr1 N3 2.1246(18) 2
Cr1 N1L 2.203(2) .
Cr1 Cr2 2.2341(13) .
Cr1 Cr2 2.4823(13) 2
N1 C15 1.355(3) .
N1 C11 1.357(3) .
N1L C1L 1.142(3) .
N2 C11 1.371(3) .
N2 C31 1.375(3) .
N2 Cr2 2.041(2) .
N2 Cr2 2.0437(19) 2
N3 C35 1.356(3) .
N3 C31 1.362(3) .
N3 Cr1 2.1246(18) 2
N5 C91 1.372(3) .
N5 C61 1.373(3) .
N5 Cr2 2.028(2) .
N5 Cr2 2.033(2) 2
N6 C65 1.353(3) .
N6 C61 1.362(3) .
N6 Cr1 2.1169(18) 2
N9 C95 1.354(3) .
N9 C91 1.358(3) .
C1L S1L 1.624(2) .
C1A C2A 1.361(6) 5_566
C1A C3A 1.368(5) .
C1 C6 1.3867(11) .
C1 C2 1.3891(7) .
C2A C3A 1.349(6) .
C2A C1A 1.361(6) 5_566
C5 C6 1.3881(8) .
C5 C6 1.3881(8) 2
C11 C12 1.417(3) .
C12 C13 1.372(3) .
C13 C14 1.388(4) .
C14 C15 1.371(3) .
C31 C32 1.409(3) .
C32 C33 1.372(3) .
C33 C34 1.387(3) .
C34 C35 1.370(3) .
C61 C62 1.407(3) .
C62 C63 1.366(3) .
C63 C64 1.389(3) .
C64 C65 1.369(3) .
C91 C92 1.415(3) .
C92 C93 1.370(3) .
C93 C94 1.386(4) .
C94 C95 1.372(3) .
C2 C1 1.3891(7) 2
Cr2 N5 2.033(2) 2
Cr2 N2 2.0437(19) 2
Cr2 Cr1 2.4823(13) 2
